data_7135250
loop_
_publ_author_name
'Crimmin, Mark Richard'
'Stadler, Benedek'

_publ_section_title
;
 A Heterometallic \s-Silane Adduct from Cooperative Reactivity of an
 Iron--Aluminium Complex
;
_journal_name_full 'Chemical Communications'
_journal_paper_doi 10.1039/D5CC06456B
_journal_year 2025
_chemical_formula_moiety 'C42 H71 Al Fe N4 P2 Si, 0.25(C5 H12)'
_chemical_formula_sum 'C43.25 H74 Al Fe N4 P2 Si'
_chemical_formula_weight 822.92
_chemical_properties_physical Air-sensitive,Moisture-sensitive,Oxygen-sensitive
_space_group_crystal_system triclinic
_space_group_IT_number 2
_space_group_name_Hall '-P 1'
_space_group_name_H-M_alt 'P -1'
_atom_sites_solution_hydrogens mixed
_audit_block_doi 10.5517/ccdc.csd.cc2p9zpp
_audit_creation_date 2024-10-10
_audit_creation_method
;
Olex2 1.5
(compiled 2024.02.16 svn.r378c4104 for OlexSys, GUI svn.r6928)
;
_audit_update_record
;
2025-08-22 deposited with the CCDC.	2025-11-30 downloaded from the CCDC.
;
_cell_angle_alpha 85.197(3)
_cell_angle_beta 81.930(4)
_cell_angle_gamma 61.139(4)
_cell_formula_units_Z 2
_cell_length_a 11.9256(5)
_cell_length_b 12.2370(4)
_cell_length_c 18.8626(8)
_cell_measurement_reflns_used 5500
_cell_measurement_temperature 173(3)
_cell_measurement_theta_max 72.0850
_cell_measurement_theta_min 4.0970
_cell_volume 2386.51(19)
_computing_cell_refinement 'CrysAlisPro 1.171.39.46 (Rigaku OD, 2018)'
_computing_data_collection 'CrysAlisPro 1.171.39.46 (Rigaku OD, 2018)'
_computing_data_reduction 'CrysAlisPro 1.171.39.46 (Rigaku OD, 2018)'
_computing_molecular_graphics 'Olex2 1.5 (Dolomanov et al., 2009)'
_computing_publication_material 'Olex2 1.5 (Dolomanov et al., 2009)'
_computing_structure_refinement 'SHELXL 2018/3 (Sheldrick, 2015)'
_diffrn_ambient_environment N~2~
_diffrn_ambient_temperature 173(3)
_diffrn_detector 'CCD plate'
_diffrn_detector_area_resol_mean 10.4115
_diffrn_detector_type Atlas
_diffrn_measured_fraction_theta_full 0.995
_diffrn_measured_fraction_theta_max 0.966
_diffrn_measurement_details
;
List of Runs (angles in degrees, time in seconds):

  # Type    Start    End  Width  t~exp~   \w     \q     \k     \f   Frames
#--------------------------------------------------------------------------
  1  \w     57.00  89.00   1.00    1.24    --   41.86-125.00 -30.00   32
  2  \w     18.00 109.00   1.00    1.24    --   41.86  57.00-180.00   91
  3  \w    -31.00  62.00   1.00    1.24    --   41.86 -38.00-120.00   93
  4  \w    -30.00  65.00   1.00    1.24    --   41.86 -57.00  30.00   95
  5  \w    129.00 174.00   1.00   27.79    --  105.13  30.00 -30.00   45
  6  \w     84.00 119.00   1.00   27.79    --  105.13-125.00 -60.00   35
  7  \w     79.00 177.00   1.00   27.79    --  105.13  30.00-120.00   98
  8  \w     33.00 130.00   1.00   27.79    --  105.13 -61.00 150.00   97
  9  \w     78.00 113.00   1.00   27.79    --  105.13  30.00 -30.00   35
 10  \w     29.00 133.00   1.00   27.79    --  105.13 -30.00 -90.00  104
 11  \w     30.00  91.00   1.00   27.79    --  105.13 -30.00  60.00   61
 12  \w     42.00  69.00   1.00   27.79    --  105.13-125.00 -60.00   27
 13  \w     39.00 116.00   1.00   27.79    --  105.13-125.00 120.00   77
 14  \w     41.00 107.00   1.00   27.79    --  105.13 -95.00 150.00   66
 15  \w     29.00 137.00   1.00   27.79    --  105.13 -77.00 -90.00  108
;
_diffrn_measurement_device 'four-circle diffractometer'
_diffrn_measurement_device_type 'Xcalibur, Atlas, Ultra'
_diffrn_measurement_method '\w scans'
_diffrn_orient_matrix_type 'CrysAlisPro convention (1999,Acta A55,543-557)'
_diffrn_orient_matrix_UB_11 -0.0951741000
_diffrn_orient_matrix_UB_12 0.0212640000
_diffrn_orient_matrix_UB_13 -0.0536504000
_diffrn_orient_matrix_UB_21 0.1135620000
_diffrn_orient_matrix_UB_22 -0.0610843000
_diffrn_orient_matrix_UB_23 -0.0590821000
_diffrn_orient_matrix_UB_31 0.0095684000
_diffrn_orient_matrix_UB_32 -0.1284019000
_diffrn_orient_matrix_UB_33 0.0209236000
_diffrn_radiation_monochromator mirror
_diffrn_radiation_probe x-ray
_diffrn_radiation_type 'Cu K\a'
_diffrn_radiation_wavelength 1.54184
_diffrn_reflns_av_R_equivalents 0.0393
_diffrn_reflns_av_unetI/netI 0.0726
_diffrn_reflns_Laue_measured_fraction_full 0.995
_diffrn_reflns_Laue_measured_fraction_max 0.966
_diffrn_reflns_limit_h_max 14
_diffrn_reflns_limit_h_min -14
_diffrn_reflns_limit_k_max 9
_diffrn_reflns_limit_k_min -14
_diffrn_reflns_limit_l_max 22
_diffrn_reflns_limit_l_min -23
_diffrn_reflns_number 16046
_diffrn_reflns_point_group_measured_fraction_full 0.995
_diffrn_reflns_point_group_measured_fraction_max 0.966
_diffrn_reflns_theta_full 67.684
_diffrn_reflns_theta_max 73.368
_diffrn_reflns_theta_min 4.126
_diffrn_source 'fine-focus sealed X-ray tube'
_diffrn_source_type 'Enhance Ultra (Cu) X-ray Source'
_exptl_absorpt_coefficient_mu 3.820
_exptl_absorpt_correction_T_max 0.751
_exptl_absorpt_correction_T_min 0.583
_exptl_absorpt_correction_type analytical
_exptl_absorpt_process_details
;
CrysAlisPro 1.171.39.46 (Rigaku Oxford Diffraction, 2018)
Analytical numeric absorption correction using a multifaceted crystal
			model based on expressions derived by R.C. Clark & J.S. Reid.
(Clark, R. C. & Reid, J. S. (1995). Acta Cryst. A51, 887-897)
Empirical absorption correction using spherical harmonics,
 implemented in SCALE3 ABSPACK scaling algorithm.
;
_exptl_crystal_colour orange
_exptl_crystal_colour_primary orange
_exptl_crystal_density_diffrn 1.145
_exptl_crystal_description block
_exptl_crystal_F_000 889
_exptl_crystal_size_max 0.245
_exptl_crystal_size_mid 0.179
_exptl_crystal_size_min 0.104
_refine_diff_density_max 0.395
_refine_diff_density_min -0.449
_refine_diff_density_rms 0.048
_refine_ls_extinction_method none
_refine_ls_goodness_of_fit_ref 1.017
_refine_ls_hydrogen_treatment mixed
_refine_ls_matrix_type full
_refine_ls_number_parameters 540
_refine_ls_number_reflns 9274
_refine_ls_number_restraints 68
_refine_ls_restrained_S_all 1.014
_refine_ls_R_factor_all 0.0582
_refine_ls_R_factor_gt 0.0428
_refine_ls_shift/su_max 0.001
_refine_ls_shift/su_mean 0.000
_refine_ls_structure_factor_coef Fsqd
_refine_ls_weighting_details 'w=1/[\s^2^(Fo^2^)+(0.0439P)^2^+0.0937P] where P=(Fo^2^+2Fc^2^)/3'
_refine_ls_weighting_scheme calc
_refine_ls_wR_factor_gt 0.0965
_refine_ls_wR_factor_ref 0.1087
_reflns_Friedel_coverage 0.000
_reflns_number_gt 7246
_reflns_number_total 9274
_reflns_threshold_expression 'I > 2\s(I)'
_cod_data_source_file d5cc06456b3.cif
_cod_data_source_block 3c
_cod_original_cell_volume 2386.51(18)
_cod_database_code 7135250
_shelx_shelxl_version_number 2018/3
_chemical_oxdiff_formula 'C43.25 H74 Al1 Fe1 N4 P2 Si1'
_chemical_oxdiff_usercomment BS194-A
_shelx_space_group_comment
;
The symmetry employed for this shelxl refinement is uniquely defined
by the following loop, which should always be used as a source of
symmetry information in preference to the above space-group names.
They are only intended as comments.
;
_shelx_estimated_absorpt_t_max 0.692
_shelx_estimated_absorpt_t_min 0.455
_olex2_refinement_description
;
1. Fixed Uiso
 At 1.2 times of:
  All C(H) groups, All C(H,H) groups, All Si(H) groups
 At 1.5 times of:
  All C(H,H,H) groups
2. Restrained distances
 C46-C45 = C45-C44 = C44-C43 = C43-C42
 1.52 with sigma of 0.02
 C46-C44 = C45-C43 = C44-C42
 2.54 with sigma of 0.04
 C46-C45 \\sim C45-C44 \\sim C44-C43 \\sim C43-C42
 with sigma of 0.02
 C46-C44 \\sim C44-C42 \\sim C45-C43
 with sigma of 0.04
3. Rigid bond restraints
 C42, C43, C44, C45, C46
 with sigma for 1-2 distances of 0.01 and sigma for 1-3 distances of 0.01
4. Uiso/Uaniso restraints and constraints
C42 \\sim C43 \\sim C44 \\sim C45 \\sim C46: within 2A with sigma of 0.04 and
sigma for terminal atoms of 0.08 within 2A
5. Rigid body (RIGU) restrains
 C42, C43, C44, C45, C46
 with sigma for 1-2 distances of 0.004 and sigma for 1-3 distances of 0.004
6. Others
 Fixed Sof: C42(0.25) H42A(0.25) H42B(0.25) H42C(0.25) C43(0.25) H43A(0.25)
 H43B(0.25) C44(0.25) H44A(0.25) H44B(0.25) C45(0.25) H45A(0.25) H45B(0.25)
 C46(0.25) H46A(0.25) H46B(0.25) H46C(0.25)
7.a Ternary CH refined with riding coordinates:
 C2(H6), C5(H5)
7.b Secondary CH2 refined with riding coordinates:
 C43(H43A,H43B), C44(H44A,H44B), C45(H45A,H45B)
7.c Aromatic/amide H refined with riding coordinates:
 C1(H1A), C9(H9), C10(H10), C11(H11), C12(H12), C13(H13), C15(H15), C21(H21),
 C23(H23), C29(H29), C31(H31)
7.d Idealised Me refined as rotating group:
 C3(H3A,H3B,H3C), C4(H4A,H4B,H4C), C6(H6A,H6B,H6C), C7(H7A,H7B,H7C), C17(H17A,
 H17B,H17C), C18(H18A,H18B,H18C), C25(H25A,H25B,H25C), C26(H26A,H26B,H26C),
 C27(H27A,H27B,H27C), C33(H33A,H33B,H33C), C34(H34A,H34B,H34C), C35(H35A,H35B,
 H35C), C36(H36A,H36B,H36C), C37(H37A,H37B,H37C), C38(H38A,H38B,H38C), C39(H39A,
 H39B,H39C), C40(H40A,H40B,H40C), C41(H41A,H41B,H41C), C42(H42A,H42B,H42C),
 C46(H46A,H46B,H46C)
;
_olex2_submission_special_instructions 'No special instructions were received'
_oxdiff_exptl_absorpt_empirical_details
;
Empirical correction (ABSPACK) includes:
- Absorption correction using spherical harmonics
- Frame scaling
;
_oxdiff_exptl_absorpt_empirical_full_max 1.193
_oxdiff_exptl_absorpt_empirical_full_min 0.858

loop_
_space_group_symop_operation_xyz
'x, y, z'
'-x, -y, -z'

loop_
_atom_site_label
_atom_site_type_symbol
_atom_site_fract_x
_atom_site_fract_y
_atom_site_fract_z
_atom_site_U_iso_or_equiv
_atom_site_adp_type
_atom_site_occupancy
_atom_site_site_symmetry_order
_atom_site_calc_flag
_atom_site_refinement_flags_posn
_atom_site_refinement_flags_adp
_atom_site_refinement_flags_occupancy
_atom_site_disorder_assembly
_atom_site_disorder_group
C00N C 0.4965(3) 0.1884(2) 0.06439(14) 0.0589(7) Uani 1 1 d . . . . .
H1 H 0.271(3) 0.444(3) 0.2955(15) 0.048(7) Uiso 1 1 d . . . . .
N1 N 0.1592(2) 0.35872(16) 0.21591(11) 0.0495(5) Uani 1 1 d . . . . .
C1 C 0.0993(2) 0.4645(2) 0.17981(14) 0.0501(5) Uani 1 1 d . . . . .
H1A H 0.029064 0.470924 0.158105 0.060 Uiso 1 1 calc R U . . .
Al1 Al 0.33261(7) 0.28973(5) 0.24979(4) 0.04372(16) Uani 1 1 d . . . . .
Si1 Si 0.23168(6) 0.60335(5) 0.20355(3) 0.04293(14) Uani 1 1 d . . . . .
H4 H 0.251(3) 0.662(3) 0.1425(16) 0.052 Uiso 1 1 d . U . . .
Fe1 Fe 0.38815(4) 0.44319(3) 0.25082(2) 0.04514(11) Uani 1 1 d . . . . .
H2 H 0.374(3) 0.391(3) 0.1875(15) 0.049(7) Uiso 1 1 d . . . . .
N2 N 0.1173(2) 0.56320(16) 0.16777(11) 0.0490(5) Uani 1 1 d . . . . .
C2 C 0.0296(3) 0.6610(2) 0.11929(15) 0.0589(7) Uani 1 1 d . . . . .
H6 H 0.033071 0.739183 0.126916 0.071 Uiso 1 1 calc R U . . .
H3 H 0.474(4) 0.315(4) 0.279(2) 0.085(11) Uiso 1 1 d . . . . .
C3 C -0.1101(3) 0.6915(3) 0.1357(2) 0.0791(10) Uani 1 1 d . . . . .
H3A H -0.120694 0.622556 0.120835 0.119 Uiso 1 1 calc R U . . .
H3B H -0.163890 0.768036 0.109723 0.119 Uiso 1 1 calc R U . . .
H3C H -0.136247 0.703815 0.187314 0.119 Uiso 1 1 calc R U . . .
N3 N 0.3192(2) 0.18882(16) 0.33370(11) 0.0472(4) Uani 1 1 d . . . . .
P003 P 0.40294(7) 0.52148(5) 0.34584(4) 0.05841(19) Uani 1 1 d . . . . .
P004 P 0.54720(6) 0.44886(5) 0.18273(4) 0.05711(17) Uani 1 1 d . . . . .
C4 C 0.0809(4) 0.6267(3) 0.04205(19) 0.0832(10) Uani 1 1 d . . . . .
H4A H 0.170866 0.609540 0.033679 0.125 Uiso 1 1 calc R U . . .
H4B H 0.029243 0.696070 0.010826 0.125 Uiso 1 1 calc R U . . .
H4C H 0.075919 0.552203 0.031485 0.125 Uiso 1 1 calc R U . . .
N4 N 0.4284(2) 0.14219(16) 0.18906(11) 0.0495(5) Uani 1 1 d . . . . .
C5 C 0.0877(3) 0.2849(2) 0.22279(16) 0.0569(6) Uani 1 1 d . . . . .
H5 H 0.128720 0.216372 0.258573 0.068 Uiso 1 1 calc R U . . .
C6 C -0.0540(3) 0.3605(3) 0.25209(19) 0.0690(8) Uani 1 1 d . . . . .
H6A H -0.062125 0.414390 0.290230 0.104 Uiso 1 1 calc R U . . .
H6B H -0.087330 0.303544 0.271379 0.104 Uiso 1 1 calc R U . . .
H6C H -0.103376 0.411959 0.213462 0.104 Uiso 1 1 calc R U . . .
C7 C 0.1001(3) 0.2222(3) 0.15351(18) 0.0679(8) Uani 1 1 d . . . . .
H7A H 0.061327 0.286172 0.116609 0.102 Uiso 1 1 calc R U . . .
H7B H 0.055612 0.171985 0.161843 0.102 Uiso 1 1 calc R U . . .
H7C H 0.191473 0.168244 0.137504 0.102 Uiso 1 1 calc R U . . .
C8 C 0.1057(2) 0.74848(19) 0.25498(12) 0.0454(5) Uani 1 1 d . . . . .
C9 C 0.0174(3) 0.7449(2) 0.31042(15) 0.0565(6) Uani 1 1 d . . . . .
H9 H 0.015850 0.668461 0.321425 0.068 Uiso 1 1 calc R U . . .
C10 C -0.0682(3) 0.8489(3) 0.35010(18) 0.0681(7) Uani 1 1 d . . . . .
H10 H -0.128181 0.843096 0.387039 0.082 Uiso 1 1 calc R U . . .
C11 C -0.0671(3) 0.9608(3) 0.33640(19) 0.0740(8) Uani 1 1 d . . . . .
H11 H -0.126056 1.032370 0.363543 0.089 Uiso 1 1 calc R U . . .
C12 C 0.0207(3) 0.9673(2) 0.28273(18) 0.0703(8) Uani 1 1 d . . . . .
H12 H 0.023533 1.043518 0.273305 0.084 Uiso 1 1 calc R U . . .
C13 C 0.1053(3) 0.8629(2) 0.24228(14) 0.0551(6) Uani 1 1 d . . . . .
H13 H 0.164293 0.869564 0.205024 0.066 Uiso 1 1 calc R U . . .
C14 C 0.3199(3) 0.07994(19) 0.32874(15) 0.0528(6) Uani 1 1 d . . . . .
C15 C 0.3504(3) 0.0184(2) 0.26414(15) 0.0562(6) Uani 1 1 d . . . . .
H15 H 0.327383 -0.045750 0.263417 0.067 Uiso 1 1 calc R U . . .
C16 C 0.4106(3) 0.0414(2) 0.20127(14) 0.0542(6) Uani 1 1 d . . . . .
C17 C 0.2866(3) 0.0183(2) 0.39480(17) 0.0670(7) Uani 1 1 d . . . . .
H17A H 0.351410 -0.005271 0.427874 0.101 Uiso 1 1 calc R U . . .
H17B H 0.285044 -0.056513 0.381219 0.101 Uiso 1 1 calc R U . . .
H17C H 0.201599 0.076565 0.418253 0.101 Uiso 1 1 calc R U . . .
C18 C 0.4643(4) -0.0576(2) 0.14419(17) 0.0708(8) Uani 1 1 d . . . . .
H18A H 0.450108 -0.017114 0.096804 0.106 Uiso 1 1 calc R U . . .
H18B H 0.420415 -0.108472 0.152534 0.106 Uiso 1 1 calc R U . . .
H18C H 0.556874 -0.111050 0.146451 0.106 Uiso 1 1 calc R U . . .
C19 C 0.3085(2) 0.22723(18) 0.40575(13) 0.0475(5) Uani 1 1 d . . . . .
C20 C 0.4219(2) 0.1832(2) 0.43937(13) 0.0484(5) Uani 1 1 d . . . . .
C21 C 0.4082(3) 0.2165(2) 0.51024(13) 0.0521(5) Uani 1 1 d . . . . .
H21 H 0.483825 0.189126 0.532986 0.063 Uiso 1 1 calc R U . . .
C22 C 0.2900(3) 0.2874(2) 0.54900(14) 0.0547(6) Uani 1 1 d . . . . .
C23 C 0.1810(3) 0.3290(2) 0.51466(15) 0.0570(6) Uani 1 1 d . . . . .
H23 H 0.098703 0.377768 0.540296 0.068 Uiso 1 1 calc R U . . .
C24 C 0.1886(3) 0.3010(2) 0.44316(15) 0.0551(6) Uani 1 1 d . . . . .
C25 C 0.5514(3) 0.1014(2) 0.40157(14) 0.0552(6) Uani 1 1 d . . . . .
H25A H 0.554856 0.024267 0.387891 0.083 Uiso 1 1 calc R U . . .
H25B H 0.617377 0.081253 0.433403 0.083 Uiso 1 1 calc R U . . .
H25C H 0.567346 0.144924 0.358532 0.083 Uiso 1 1 calc R U . . .
C26 C 0.2800(4) 0.3200(3) 0.62580(17) 0.0713(7) Uani 1 1 d . . . . .
H26A H 0.348667 0.250709 0.649610 0.107 Uiso 1 1 calc R U . . .
H26B H 0.195996 0.335248 0.650566 0.107 Uiso 1 1 calc R U . . .
H26C H 0.289006 0.395312 0.627116 0.107 Uiso 1 1 calc R U . . .
C27 C 0.0679(3) 0.3518(3) 0.4075(2) 0.0715(8) Uani 1 1 d . . . . .
H27A H 0.069428 0.409648 0.368635 0.107 Uiso 1 1 calc R U . . .
H27B H -0.007196 0.396088 0.442650 0.107 Uiso 1 1 calc R U . . .
H27C H 0.062702 0.282924 0.387935 0.107 Uiso 1 1 calc R U . . .
C28 C 0.5263(3) 0.13137(19) 0.13186(13) 0.0532(6) Uani 1 1 d . . . . .
C29 C 0.5965(4) 0.1679(2) 0.01089(15) 0.0655(8) Uani 1 1 d . . . . .
H29 H 0.575815 0.206415 -0.034730 0.079 Uiso 1 1 calc R U . . .
C30 C 0.7252(4) 0.0941(2) 0.02076(15) 0.0656(7) Uani 1 1 d . . . . .
C31 C 0.7530(3) 0.0397(2) 0.08825(15) 0.0599(6) Uani 1 1 d . . . . .
H31 H 0.840550 -0.011120 0.096427 0.072 Uiso 1 1 calc R U . . .
C32 C 0.6570(3) 0.0576(2) 0.14386(13) 0.0540(6) Uani 1 1 d . . . . .
C33 C 0.3597(4) 0.2684(3) 0.04839(17) 0.0735(8) Uani 1 1 d . . . . .
H33A H 0.359067 0.310167 0.001660 0.110 Uiso 1 1 calc R U . . .
H33B H 0.312480 0.331254 0.085528 0.110 Uiso 1 1 calc R U . . .
H33C H 0.318454 0.216133 0.047535 0.110 Uiso 1 1 calc R U . . .
C34 C 0.8297(4) 0.0727(3) -0.03871(19) 0.0845(10) Uani 1 1 d . . . . .
H34A H 0.881674 0.109260 -0.026675 0.127 Uiso 1 1 calc R U . . .
H34B H 0.791495 0.111978 -0.082875 0.127 Uiso 1 1 calc R U . . .
H34C H 0.884555 -0.017162 -0.045680 0.127 Uiso 1 1 calc R U . . .
C35 C 0.6922(3) 0.0015(3) 0.21669(15) 0.0632(7) Uani 1 1 d . . . . .
H35A H 0.656083 0.067974 0.251883 0.095 Uiso 1 1 calc R U . . .
H35B H 0.786248 -0.043956 0.215561 0.095 Uiso 1 1 calc R U . . .
H35C H 0.657279 -0.056233 0.230106 0.095 Uiso 1 1 calc R U . . .
C36 C 0.5366(3) 0.4638(3) 0.0864(2) 0.0747(8) Uani 1 1 d . . . . .
H36A H 0.531073 0.392582 0.070355 0.112 Uiso 1 1 calc R U . . .
H36B H 0.613449 0.465417 0.061168 0.112 Uiso 1 1 calc R U . . .
H36C H 0.459617 0.541349 0.076019 0.112 Uiso 1 1 calc R U . . .
C37 C 0.7066(3) 0.3115(3) 0.1837(3) 0.0891(12) Uani 1 1 d . . . . .
H37A H 0.729588 0.293735 0.232775 0.134 Uiso 1 1 calc R U . . .
H37B H 0.770613 0.327871 0.153046 0.134 Uiso 1 1 calc R U . . .
H37C H 0.704852 0.239594 0.165690 0.134 Uiso 1 1 calc R U . . .
C38 C 0.5933(3) 0.5714(3) 0.1893(2) 0.0760(9) Uani 1 1 d . . . . .
H38A H 0.518506 0.653657 0.183950 0.114 Uiso 1 1 calc R U . . .
H38B H 0.662724 0.560721 0.151372 0.114 Uiso 1 1 calc R U . . .
H38C H 0.622996 0.564801 0.236134 0.114 Uiso 1 1 calc R U . . .
C39 C 0.5557(4) 0.4355(3) 0.3859(2) 0.0909(13) Uani 1 1 d . . . . .
H39A H 0.570244 0.351163 0.399871 0.136 Uiso 1 1 calc R U . . .
H39B H 0.551247 0.479361 0.428196 0.136 Uiso 1 1 calc R U . . .
H39C H 0.626926 0.430385 0.350768 0.136 Uiso 1 1 calc R U . . .
C40 C 0.2888(4) 0.5356(3) 0.42335(16) 0.0797(10) Uani 1 1 d . . . . .
H40A H 0.201054 0.591150 0.411591 0.120 Uiso 1 1 calc R U . . .
H40B H 0.305911 0.570166 0.463054 0.120 Uiso 1 1 calc R U . . .
H40C H 0.297785 0.453055 0.437382 0.120 Uiso 1 1 calc R U . . .
C41 C 0.3827(3) 0.6809(2) 0.34615(17) 0.0670(8) Uani 1 1 d . . . . .
H41A H 0.443549 0.689360 0.308398 0.100 Uiso 1 1 calc R U . . .
H41B H 0.399324 0.696234 0.392755 0.100 Uiso 1 1 calc R U . . .
H41C H 0.294378 0.741575 0.337465 0.100 Uiso 1 1 calc R U . . .
C42 C -0.171(2) 1.222(2) 0.4621(16) 0.134(11) Uani 0.25 1 d D U P A -1
H42A H -0.220739 1.199592 0.434802 0.201 Uiso 0.25 1 calc R U P A -1
H42B H -0.171529 1.298671 0.441274 0.201 Uiso 0.25 1 calc R U P A -1
H42C H -0.210586 1.237086 0.512009 0.201 Uiso 0.25 1 calc R U P A -1
C43 C -0.0338(13) 1.1175(12) 0.4595(8) 0.080(3) Uani 0.25 1 d D U P A -1
H43A H 0.001213 1.094828 0.408943 0.096 Uiso 0.25 1 calc R U P A -1
H43B H 0.019515 1.146902 0.479094 0.096 Uiso 0.25 1 calc R U P A -1
C44 C -0.0240(11) 1.0030(15) 0.5014(15) 0.076(4) Uani 0.25 1 d D U P A -1
H44A H -0.076868 0.973509 0.481329 0.091 Uiso 0.25 1 calc R U P A -1
H44B H -0.060434 1.026373 0.551663 0.091 Uiso 0.25 1 calc R U P A -1
C45 C 0.1131(11) 0.8965(12) 0.5004(8) 0.079(3) Uani 0.25 1 d D U P A -1
H45A H 0.145106 0.863852 0.451313 0.095 Uiso 0.25 1 calc R U P A -1
H45B H 0.169147 0.928683 0.513597 0.095 Uiso 0.25 1 calc R U P A -1
C46 C 0.122(3) 0.7911(16) 0.5518(13) 0.116(9) Uani 0.25 1 d D U P A -1
H46A H 0.097368 0.737732 0.529204 0.175 Uiso 0.25 1 calc R U P A -1
H46B H 0.063693 0.825872 0.595622 0.175 Uiso 0.25 1 calc R U P A -1
H46C H 0.210630 0.741550 0.563646 0.175 Uiso 0.25 1 calc R U P A -1

loop_
_atom_site_aniso_label
_atom_site_aniso_U_11
_atom_site_aniso_U_22
_atom_site_aniso_U_33
_atom_site_aniso_U_23
_atom_site_aniso_U_13
_atom_site_aniso_U_12
C00N 0.0900(19) 0.0394(11) 0.0544(14) 0.0040(9) -0.0340(14) -0.0306(12)
N1 0.0618(11) 0.0314(8) 0.0671(11) 0.0094(7) -0.0383(10) -0.0250(8)
C1 0.0585(13) 0.0330(10) 0.0680(14) 0.0078(9) -0.0390(11) -0.0223(9)
Al1 0.0581(4) 0.0241(2) 0.0584(3) 0.0076(2) -0.0345(3) -0.0211(3)
Si1 0.0551(3) 0.0268(2) 0.0549(3) 0.0092(2) -0.0290(3) -0.0215(2)
Fe1 0.0585(2) 0.02642(15) 0.0621(2) 0.00776(13) -0.03717(17) -0.02292(14)
N2 0.0607(11) 0.0301(8) 0.0638(11) 0.0112(7) -0.0383(10) -0.0216(8)
C2 0.0738(16) 0.0338(10) 0.0762(16) 0.0153(10) -0.0484(14) -0.0237(11)
C3 0.0721(18) 0.0430(13) 0.124(3) 0.0207(15) -0.0550(19) -0.0208(13)
N3 0.0603(11) 0.0259(8) 0.0608(11) 0.0064(7) -0.0303(9) -0.0198(8)
P003 0.0873(5) 0.0334(3) 0.0720(4) 0.0104(2) -0.0518(4) -0.0333(3)
P004 0.0538(3) 0.0381(3) 0.0913(4) -0.0017(3) -0.0308(3) -0.0254(3)
C4 0.107(3) 0.0631(17) 0.0724(19) 0.0156(14) -0.0507(19) -0.0270(18)
N4 0.0706(12) 0.0282(8) 0.0582(11) 0.0053(7) -0.0334(10) -0.0245(8)
C5 0.0698(15) 0.0387(11) 0.0809(16) 0.0126(10) -0.0429(13) -0.0340(11)
C6 0.0664(16) 0.0607(15) 0.098(2) 0.0137(14) -0.0416(16) -0.0385(14)
C7 0.091(2) 0.0498(13) 0.0868(18) 0.0065(12) -0.0483(16) -0.0442(14)
C8 0.0546(12) 0.0337(10) 0.0555(12) 0.0113(8) -0.0265(10) -0.0238(9)
C9 0.0639(15) 0.0509(13) 0.0669(14) 0.0164(11) -0.0209(12) -0.0362(12)
C10 0.0583(15) 0.0666(17) 0.0746(17) 0.0103(14) -0.0076(13) -0.0277(14)
C11 0.0678(18) 0.0491(14) 0.083(2) 0.0023(13) -0.0030(15) -0.0127(13)
C12 0.085(2) 0.0324(11) 0.0847(19) 0.0024(11) -0.0065(16) -0.0227(13)
C13 0.0706(16) 0.0348(11) 0.0617(13) 0.0059(9) -0.0073(12) -0.0276(11)
C14 0.0665(14) 0.0260(9) 0.0704(14) 0.0088(9) -0.0337(12) -0.0204(10)
C15 0.0807(17) 0.0273(9) 0.0727(15) 0.0076(9) -0.0360(13) -0.0296(11)
C16 0.0772(16) 0.0279(9) 0.0660(14) 0.0044(9) -0.0379(13) -0.0249(10)
C17 0.093(2) 0.0336(11) 0.0798(17) 0.0097(11) -0.0281(16) -0.0318(13)
C18 0.111(2) 0.0398(12) 0.0742(17) -0.0061(11) -0.0310(17) -0.0401(15)
C19 0.0592(13) 0.0265(9) 0.0592(12) 0.0074(8) -0.0275(11) -0.0184(9)
C20 0.0589(13) 0.0343(10) 0.0532(12) 0.0092(8) -0.0245(10) -0.0200(10)
C21 0.0617(14) 0.0449(11) 0.0534(12) 0.0089(9) -0.0228(11) -0.0257(11)
C22 0.0677(15) 0.0434(11) 0.0585(13) 0.0006(10) -0.0145(12) -0.0292(12)
C23 0.0622(14) 0.0409(11) 0.0684(15) -0.0063(10) -0.0138(12) -0.0224(11)
C24 0.0597(14) 0.0319(10) 0.0747(15) 0.0015(10) -0.0271(12) -0.0181(10)
C25 0.0583(14) 0.0485(12) 0.0531(12) 0.0079(10) -0.0250(11) -0.0176(11)
C26 0.080(2) 0.0785(19) 0.0639(16) -0.0130(13) -0.0100(14) -0.0421(17)
C27 0.0617(16) 0.0487(14) 0.097(2) -0.0091(13) -0.0343(16) -0.0134(12)
C28 0.0782(16) 0.0294(10) 0.0581(13) 0.0012(8) -0.0327(13) -0.0244(11)
C29 0.105(2) 0.0425(12) 0.0525(14) 0.0050(10) -0.0323(15) -0.0329(14)
C30 0.097(2) 0.0441(13) 0.0577(14) 0.0016(10) -0.0212(14) -0.0329(14)
C31 0.0789(18) 0.0381(11) 0.0615(14) -0.0010(10) -0.0224(13) -0.0233(12)
C32 0.0756(16) 0.0337(10) 0.0547(13) 0.0002(9) -0.0261(12) -0.0230(11)
C33 0.095(2) 0.0624(16) 0.0661(16) 0.0139(13) -0.0464(16) -0.0331(16)
C34 0.110(3) 0.0660(18) 0.0681(18) 0.0062(14) -0.0100(18) -0.0361(19)
C35 0.0704(16) 0.0495(13) 0.0577(14) 0.0025(10) -0.0265(13) -0.0146(12)
C36 0.0697(18) 0.0780(19) 0.089(2) -0.0089(16) -0.0097(16) -0.0440(17)
C37 0.0624(17) 0.0516(15) 0.163(4) -0.0154(18) -0.043(2) -0.0255(14)
C38 0.0742(19) 0.0522(15) 0.119(3) -0.0078(15) -0.0202(18) -0.0405(15)
C39 0.119(3) 0.0511(15) 0.117(3) 0.0088(15) -0.089(2) -0.0341(17)
C40 0.142(3) 0.0626(16) 0.0649(16) 0.0132(13) -0.0488(19) -0.065(2)
C41 0.099(2) 0.0397(12) 0.0819(17) 0.0023(11) -0.0429(16) -0.0408(14)
C42 0.104(13) 0.125(13) 0.099(16) -0.044(11) 0.000(14) 0.007(12)
C43 0.069(7) 0.084(7) 0.088(8) -0.026(5) -0.005(6) -0.037(6)
C44 0.060(10) 0.112(7) 0.059(5) -0.017(5) 0.007(10) -0.045(7)
C45 0.068(7) 0.090(7) 0.079(7) -0.013(6) 0.004(6) -0.040(5)
C46 0.15(2) 0.062(8) 0.094(12) -0.026(7) 0.050(13) -0.033(10)

loop_
_atom_type_symbol
_atom_type_description
_atom_type_scat_dispersion_real
_atom_type_scat_dispersion_imag
_atom_type_scat_source
C C 0.0181 0.0091 'International Tables Vol C Tables 4.2.6.8 and 6.1.1.4'
H H 0.0000 0.0000 'International Tables Vol C Tables 4.2.6.8 and 6.1.1.4'
Al Al 0.2130 0.2455 'International Tables Vol C Tables 4.2.6.8 and 6.1.1.4'
Fe Fe -1.1336 3.1974 'International Tables Vol C Tables 4.2.6.8 and 6.1.1.4'
N N 0.0311 0.0180 'International Tables Vol C Tables 4.2.6.8 and 6.1.1.4'
P P 0.2955 0.4335 'International Tables Vol C Tables 4.2.6.8 and 6.1.1.4'
Si Si 0.2541 0.3302 'International Tables Vol C Tables 4.2.6.8 and 6.1.1.4'

loop_
_citation_id
_citation_doi
_citation_year
1 10.26434/chemrxiv-2025-zq0jf 2025

loop_
_exptl_crystal_face_index_h
_exptl_crystal_face_index_k
_exptl_crystal_face_index_l
_exptl_crystal_face_perp_dist
1 -3 -5 0.0767
-1 3 5 0.0807
2 2 -5 0.0877
5 1 0 0.0346
-1 0 0 0.0640
-4 -5 1 0.0905
-5 -1 -1 0.0623
-4 -4 -5 0.0566
1 -1 5 0.1096
0 2 -5 0.0916
6 1 7 0.0773
-5 1 -8 0.0670
6 7 5 0.1068
-4 4 -1 0.0764
-6 -4 6 0.0924
6 4 9 0.0867
-3 -8 1 0.1122
-1 2 -11 0.0793
-2 -4 10 0.1146
3 8 -2 0.1180
0 3 10 0.0756
-7 -3 -5 0.0557

loop_
_geom_angle_atom_site_label_1
_geom_angle_atom_site_label_2
_geom_angle_atom_site_label_3
_geom_angle
_geom_angle_site_symmetry_1
_geom_angle_site_symmetry_3
_geom_angle_publ_flag
C28 C00N C33 121.9(3) . . ?
C29 C00N C28 118.7(3) . . ?
C29 C00N C33 119.3(2) . . ?
C1 N1 Al1 126.38(16) . . ?
C1 N1 C5 111.79(17) . . ?
C5 N1 Al1 121.53(13) . . ?
N1 C1 H1A 113.5 . . ?
N1 C1 N2 133.00(19) . . ?
N2 C1 H1A 113.5 . . ?
H1 Al1 H2 72.4(12) . . ?
H1 Al1 H3 66.8(15) . . ?
N1 Al1 H1 87.6(9) . . ?
N1 Al1 Fe1 110.15(5) . . ?
N1 Al1 H2 91.7(9) . . ?
N1 Al1 H3 150.4(12) . . ?
Fe1 Al1 H1 41.7(9) . . ?
Fe1 Al1 H2 40.2(9) . . ?
Fe1 Al1 H3 40.5(12) . . ?
H2 Al1 H3 67.2(14) . . ?
N3 Al1 H1 98.9(8) . . ?
N3 Al1 N1 102.13(9) . . ?
N3 Al1 Fe1 124.68(6) . . ?
N3 Al1 H2 163.5(9) . . ?
N3 Al1 H3 96.6(12) . . ?
N3 Al1 N4 92.22(8) . . ?
N4 Al1 H1 165.4(9) . . ?
N4 Al1 N1 99.40(8) . . ?
N4 Al1 Fe1 123.74(7) . . ?
N4 Al1 H2 94.4(10) . . ?
N4 Al1 H3 102.7(13) . . ?
Fe1 Si1 H4 122.8(13) . . ?
N2 Si1 H4 94.7(12) . . ?
N2 Si1 Fe1 113.15(6) . . ?
N2 Si1 C8 97.62(10) . . ?
C8 Si1 H4 97.9(13) . . ?
C8 Si1 Fe1 124.42(7) . . ?
H1 Fe1 H2 94.4(15) . . ?
H1 Fe1 H3 90.6(19) . . ?
Al1 Fe1 H1 55.8(11) . . ?
Al1 Fe1 H2 53.1(11) . . ?
Al1 Fe1 H3 60.2(16) . . ?
Si1 Fe1 H1 78.9(11) . . ?
Si1 Fe1 Al1 103.24(2) . . ?
Si1 Fe1 H2 76.9(12) . . ?
Si1 Fe1 H3 163.5(16) . . ?
Fe1 H1 Al1 82.5(13) . . yes
H2 Fe1 H3 91.3(19) . . ?
Fe1 H2 Al1 86.7(14) . . yes
P003 Fe1 H1 83.7(11) . . ?
Fe1 H3 Al1 79.3(19) . . yes
P003 Fe1 Al1 125.54(3) . . ?
P003 Fe1 Si1 102.38(3) . . ?
P003 Fe1 H2 178.0(11) . . ?
P003 Fe1 H3 89.0(16) . . ?
P004 Fe1 H1 176.6(11) . . ?
P004 Fe1 Al1 124.49(3) . . ?
P004 Fe1 Si1 97.83(3) . . ?
P004 Fe1 H2 83.8(11) . . ?
P004 Fe1 H3 92.3(16) . . ?
P004 Fe1 P003 98.15(3) . . ?
C1 N2 Si1 130.65(14) . . ?
C1 N2 C2 114.92(17) . . ?
C2 N2 Si1 114.40(13) . . ?
N2 C2 H6 106.6 . . ?
N2 C2 C3 114.1(2) . . ?
N2 C2 C4 110.1(2) . . ?
C3 C2 H6 106.6 . . ?
C4 C2 H6 106.6 . . ?
C4 C2 C3 112.4(3) . . ?
C2 C3 H3A 109.5 . . ?
C2 C3 H3B 109.5 . . ?
C2 C3 H3C 109.5 . . ?
H3A C3 H3B 109.5 . . ?
H3A C3 H3C 109.5 . . ?
H3B C3 H3C 109.5 . . ?
C14 N3 Al1 122.99(17) . . ?
C14 N3 C19 115.16(19) . . ?
C19 N3 Al1 121.85(13) . . ?
C39 P003 Fe1 116.76(12) . . ?
C39 P003 C41 99.31(13) . . ?
C40 P003 Fe1 116.78(9) . . ?
C40 P003 C39 100.4(2) . . ?
C40 P003 C41 97.55(15) . . ?
C41 P003 Fe1 122.03(9) . . ?
C36 P004 Fe1 116.74(11) . . ?
C36 P004 C37 99.3(2) . . ?
C36 P004 C38 97.38(17) . . ?
C37 P004 Fe1 117.56(15) . . ?
C37 P004 C38 98.90(15) . . ?
C38 P004 Fe1 122.57(13) . . ?
C2 C4 H4A 109.5 . . ?
C2 C4 H4B 109.5 . . ?
C2 C4 H4C 109.5 . . ?
H4A C4 H4B 109.5 . . ?
H4A C4 H4C 109.5 . . ?
H4B C4 H4C 109.5 . . ?
C16 N4 Al1 121.4(2) . . ?
C16 N4 C28 115.6(2) . . ?
C28 N4 Al1 122.86(13) . . ?
N1 C5 H5 106.6 . . ?
N1 C5 C6 113.3(2) . . ?
N1 C5 C7 113.1(2) . . ?
C6 C5 H5 106.6 . . ?
C7 C5 H5 106.6 . . ?
C7 C5 C6 110.3(2) . . ?
C5 C6 H6A 109.5 . . ?
C5 C6 H6B 109.5 . . ?
C5 C6 H6C 109.5 . . ?
H6A C6 H6B 109.5 . . ?
H6A C6 H6C 109.5 . . ?
H6B C6 H6C 109.5 . . ?
C5 C7 H7A 109.5 . . ?
C5 C7 H7B 109.5 . . ?
C5 C7 H7C 109.5 . . ?
H7A C7 H7B 109.5 . . ?
H7A C7 H7C 109.5 . . ?
H7B C7 H7C 109.5 . . ?
C9 C8 Si1 122.71(16) . . ?
C9 C8 C13 116.2(2) . . ?
C13 C8 Si1 120.9(2) . . ?
C8 C9 H9 118.9 . . ?
C10 C9 C8 122.3(2) . . ?
C10 C9 H9 118.9 . . ?
C9 C10 H10 119.8 . . ?
C11 C10 C9 120.4(3) . . ?
C11 C10 H10 119.8 . . ?
C10 C11 H11 120.5 . . ?
C12 C11 C10 119.0(3) . . ?
C12 C11 H11 120.5 . . ?
C11 C12 H12 119.8 . . ?
C11 C12 C13 120.3(2) . . ?
C13 C12 H12 119.8 . . ?
C8 C13 H13 119.1 . . ?
C12 C13 C8 121.8(3) . . ?
C12 C13 H13 119.1 . . ?
N3 C14 C15 123.0(2) . . ?
N3 C14 C17 120.1(2) . . ?
C15 C14 C17 116.9(2) . . ?
C14 C15 H15 116.7 . . ?
C16 C15 C14 126.5(2) . . ?
C16 C15 H15 116.7 . . ?
N4 C16 C15 124.2(2) . . ?
N4 C16 C18 119.1(3) . . ?
C15 C16 C18 116.7(2) . . ?
C14 C17 H17A 109.5 . . ?
C14 C17 H17B 109.5 . . ?
C14 C17 H17C 109.5 . . ?
H17A C17 H17B 109.5 . . ?
H17A C17 H17C 109.5 . . ?
H17B C17 H17C 109.5 . . ?
C16 C18 H18A 109.5 . . ?
C16 C18 H18B 109.5 . . ?
C16 C18 H18C 109.5 . . ?
H18A C18 H18B 109.5 . . ?
H18A C18 H18C 109.5 . . ?
H18B C18 H18C 109.5 . . ?
C20 C19 N3 118.8(2) . . ?
C24 C19 N3 120.9(2) . . ?
C24 C19 C20 120.2(2) . . ?
C19 C20 C25 121.6(2) . . ?
C21 C20 C19 117.7(2) . . ?
C21 C20 C25 120.7(2) . . ?
C20 C21 H21 118.4 . . ?
C22 C21 C20 123.2(2) . . ?
C22 C21 H21 118.4 . . ?
C21 C22 C26 121.2(3) . . ?
C23 C22 C21 117.7(2) . . ?
C23 C22 C26 121.0(3) . . ?
C22 C23 H23 119.1 . . ?
C22 C23 C24 121.8(3) . . ?
C24 C23 H23 119.1 . . ?
C19 C24 C23 119.5(2) . . ?
C19 C24 C27 120.7(3) . . ?
C23 C24 C27 119.8(3) . . ?
C20 C25 H25A 109.5 . . ?
C20 C25 H25B 109.5 . . ?
C20 C25 H25C 109.5 . . ?
H25A C25 H25B 109.5 . . ?
H25A C25 H25C 109.5 . . ?
H25B C25 H25C 109.5 . . ?
C22 C26 H26A 109.5 . . ?
C22 C26 H26B 109.5 . . ?
C22 C26 H26C 109.5 . . ?
H26A C26 H26B 109.5 . . ?
H26A C26 H26C 109.5 . . ?
H26B C26 H26C 109.5 . . ?
C24 C27 H27A 109.5 . . ?
C24 C27 H27B 109.5 . . ?
C24 C27 H27C 109.5 . . ?
H27A C27 H27B 109.5 . . ?
H27A C27 H27C 109.5 . . ?
H27B C27 H27C 109.5 . . ?
C00N C28 N4 122.3(2) . . ?
C00N C28 C32 119.3(3) . . ?
C32 C28 N4 118.4(2) . . ?
C00N C29 H29 118.4 . . ?
C00N C29 C30 123.1(2) . . ?
C30 C29 H29 118.4 . . ?
C29 C30 C31 117.4(3) . . ?
C29 C30 C34 121.4(3) . . ?
C31 C30 C34 121.3(3) . . ?
C30 C31 H31 119.0 . . ?
C32 C31 C30 122.0(3) . . ?
C32 C31 H31 119.0 . . ?
C28 C32 C35 120.6(3) . . ?
C31 C32 C28 119.4(2) . . ?
C31 C32 C35 119.9(3) . . ?
C00N C33 H33A 109.5 . . ?
C00N C33 H33B 109.5 . . ?
C00N C33 H33C 109.5 . . ?
H33A C33 H33B 109.5 . . ?
H33A C33 H33C 109.5 . . ?
H33B C33 H33C 109.5 . . ?
C30 C34 H34A 109.5 . . ?
C30 C34 H34B 109.5 . . ?
C30 C34 H34C 109.5 . . ?
H34A C34 H34B 109.5 . . ?
H34A C34 H34C 109.5 . . ?
H34B C34 H34C 109.5 . . ?
C32 C35 H35A 109.5 . . ?
C32 C35 H35B 109.5 . . ?
C32 C35 H35C 109.5 . . ?
H35A C35 H35B 109.5 . . ?
H35A C35 H35C 109.5 . . ?
H35B C35 H35C 109.5 . . ?
P004 C36 H36A 109.5 . . ?
P004 C36 H36B 109.5 . . ?
P004 C36 H36C 109.5 . . ?
H36A C36 H36B 109.5 . . ?
H36A C36 H36C 109.5 . . ?
H36B C36 H36C 109.5 . . ?
P004 C37 H37A 109.5 . . ?
P004 C37 H37B 109.5 . . ?
P004 C37 H37C 109.5 . . ?
H37A C37 H37B 109.5 . . ?
H37A C37 H37C 109.5 . . ?
H37B C37 H37C 109.5 . . ?
P004 C38 H38A 109.5 . . ?
P004 C38 H38B 109.5 . . ?
P004 C38 H38C 109.5 . . ?
H38A C38 H38B 109.5 . . ?
H38A C38 H38C 109.5 . . ?
H38B C38 H38C 109.5 . . ?
P003 C39 H39A 109.5 . . ?
P003 C39 H39B 109.5 . . ?
P003 C39 H39C 109.5 . . ?
H39A C39 H39B 109.5 . . ?
H39A C39 H39C 109.5 . . ?
H39B C39 H39C 109.5 . . ?
P003 C40 H40A 109.5 . . ?
P003 C40 H40B 109.5 . . ?
P003 C40 H40C 109.5 . . ?
H40A C40 H40B 109.5 . . ?
H40A C40 H40C 109.5 . . ?
H40B C40 H40C 109.5 . . ?
P003 C41 H41A 109.5 . . ?
P003 C41 H41B 109.5 . . ?
P003 C41 H41C 109.5 . . ?
H41A C41 H41B 109.5 . . ?
H41A C41 H41C 109.5 . . ?
H41B C41 H41C 109.5 . . ?
H42A C42 H42B 109.5 . . ?
H42A C42 H42C 109.5 . . ?
H42B C42 H42C 109.5 . . ?
C43 C42 H42A 109.5 . . ?
C43 C42 H42B 109.5 . . ?
C43 C42 H42C 109.5 . . ?
C42 C43 H43A 109.1 . . ?
C42 C43 H43B 109.1 . . ?
H43A C43 H43B 107.9 . . ?
C44 C43 C42 112.4(15) . . ?
C44 C43 H43A 109.1 . . ?
C44 C43 H43B 109.1 . . ?
C43 C44 H44A 108.8 . . ?
C43 C44 H44B 108.8 . . ?
C43 C44 C45 113.6(11) . . ?
H44A C44 H44B 107.7 . . ?
C45 C44 H44A 108.8 . . ?
C45 C44 H44B 108.8 . . ?
C44 C45 H45A 109.2 . . ?
C44 C45 H45B 109.2 . . ?
H45A C45 H45B 107.9 . . ?
C46 C45 C44 112.2(13) . . ?
C46 C45 H45A 109.2 . . ?
C46 C45 H45B 109.2 . . ?
C45 C46 H46A 109.5 . . ?
C45 C46 H46B 109.5 . . ?
C45 C46 H46C 109.5 . . ?
H46A C46 H46B 109.5 . . ?
H46A C46 H46C 109.5 . . ?
H46B C46 H46C 109.5 . . ?

loop_
_geom_bond_atom_site_label_1
_geom_bond_atom_site_label_2
_geom_bond_distance
_geom_bond_site_symmetry_2
_geom_bond_publ_flag
C00N C28 1.404(3) . ?
C00N C29 1.386(5) . ?
C00N C33 1.502(4) . ?
N1 C1 1.321(3) . ?
N1 Al1 1.9984(19) . ?
N1 C5 1.501(3) . ?
C1 H1A 0.9500 . ?
C1 N2 1.322(3) . ?
Al1 H1 1.90(3) . ?
Al1 Fe1 2.2752(6) . ?
Al1 H2 1.82(3) . ?
Al1 H3 2.01(4) . ?
Al1 N3 1.9615(19) . ?
Al1 N4 1.966(2) . ?
Si1 H4 1.35(3) . ?
Si1 Fe1 2.1823(6) . ?
Si1 N2 1.8756(18) . ?
Si1 C8 1.912(3) . ?
Fe1 H1 1.53(3) . ?
Fe1 H2 1.47(3) . ?
Fe1 H3 1.50(4) . ?
Fe1 P003 2.1682(6) . ?
Fe1 P004 2.1634(9) . ?
N2 C2 1.496(3) . ?
C2 H6 1.0000 . ?
C2 C3 1.512(5) . ?
C2 C4 1.509(5) . ?
C3 H3A 0.9800 . ?
C3 H3B 0.9800 . ?
C3 H3C 0.9800 . ?
N3 C14 1.340(3) . ?
N3 C19 1.444(3) . ?
P003 C39 1.844(3) . ?
P003 C40 1.810(4) . ?
P003 C41 1.846(2) . ?
P004 C36 1.827(4) . ?
P004 C37 1.833(3) . ?
P004 C38 1.847(3) . ?
C4 H4A 0.9800 . ?
C4 H4B 0.9800 . ?
C4 H4C 0.9800 . ?
N4 C16 1.345(3) . ?
N4 C28 1.437(4) . ?
C5 H5 1.0000 . ?
C5 C6 1.526(5) . ?
C5 C7 1.524(4) . ?
C6 H6A 0.9800 . ?
C6 H6B 0.9800 . ?
C6 H6C 0.9800 . ?
C7 H7A 0.9800 . ?
C7 H7B 0.9800 . ?
C7 H7C 0.9800 . ?
C8 C9 1.390(4) . ?
C8 C13 1.399(3) . ?
C9 H9 0.9500 . ?
C9 C10 1.383(5) . ?
C10 H10 0.9500 . ?
C10 C11 1.379(5) . ?
C11 H11 0.9500 . ?
C11 C12 1.378(5) . ?
C12 H12 0.9500 . ?
C12 C13 1.391(4) . ?
C13 H13 0.9500 . ?
C14 C15 1.396(4) . ?
C14 C17 1.507(4) . ?
C15 H15 0.9500 . ?
C15 C16 1.379(4) . ?
C16 C18 1.521(4) . ?
C17 H17A 0.9800 . ?
C17 H17B 0.9800 . ?
C17 H17C 0.9800 . ?
C18 H18A 0.9800 . ?
C18 H18B 0.9800 . ?
C18 H18C 0.9800 . ?
C19 C20 1.415(3) . ?
C19 C24 1.391(4) . ?
C20 C21 1.395(4) . ?
C20 C25 1.488(4) . ?
C21 H21 0.9500 . ?
C21 C22 1.383(4) . ?
C22 C23 1.382(4) . ?
C22 C26 1.508(4) . ?
C23 H23 0.9500 . ?
C23 C24 1.399(4) . ?
C24 C27 1.499(4) . ?
C25 H25A 0.9800 . ?
C25 H25B 0.9800 . ?
C25 H25C 0.9800 . ?
C26 H26A 0.9800 . ?
C26 H26B 0.9800 . ?
C26 H26C 0.9800 . ?
C27 H27A 0.9800 . ?
C27 H27B 0.9800 . ?
C27 H27C 0.9800 . ?
C28 C32 1.415(4) . ?
C29 H29 0.9500 . ?
C29 C30 1.386(5) . ?
C30 C31 1.392(4) . ?
C30 C34 1.491(6) . ?
C31 H31 0.9500 . ?
C31 C32 1.385(5) . ?
C32 C35 1.504(3) . ?
C33 H33A 0.9800 . ?
C33 H33B 0.9800 . ?
C33 H33C 0.9800 . ?
C34 H34A 0.9800 . ?
C34 H34B 0.9800 . ?
C34 H34C 0.9800 . ?
C35 H35A 0.9800 . ?
C35 H35B 0.9800 . ?
C35 H35C 0.9800 . ?
C36 H36A 0.9800 . ?
C36 H36B 0.9800 . ?
C36 H36C 0.9800 . ?
C37 H37A 0.9800 . ?
C37 H37B 0.9800 . ?
C37 H37C 0.9800 . ?
C38 H38A 0.9800 . ?
C38 H38B 0.9800 . ?
C38 H38C 0.9800 . ?
C39 H39A 0.9800 . ?
C39 H39B 0.9800 . ?
C39 H39C 0.9800 . ?
C40 H40A 0.9800 . ?
C40 H40B 0.9800 . ?
C40 H40C 0.9800 . ?
C41 H41A 0.9800 . ?
C41 H41B 0.9800 . ?
C41 H41C 0.9800 . ?
C42 H42A 0.9800 . ?
C42 H42B 0.9800 . ?
C42 H42C 0.9800 . ?
C42 C43 1.515(12) . ?
C43 H43A 0.9900 . ?
C43 H43B 0.9900 . ?
C43 C44 1.511(12) . ?
C44 H44A 0.9900 . ?
C44 H44B 0.9900 . ?
C44 C45 1.520(11) . ?
C45 H45A 0.9900 . ?
C45 H45B 0.9900 . ?
C45 C46 1.517(12) . ?
C46 H46A 0.9800 . ?
C46 H46B 0.9800 . ?
C46 H46C 0.9800 . ?

loop_
_geom_contact_atom_site_label_1
_geom_contact_atom_site_label_2
_geom_contact_site_symmetry_2
_geom_contact_distance
_geom_contact_publ_flag
Al1 H1 . 1.90(3) yes
Fe1 H1 . 1.53(3) yes
Si1 H4 . 1.35(3) yes
Al1 H2 . 1.82(3) yes
Fe1 H2 . 1.47(3) yes
Al1 H3 . 2.01(4) yes
Fe1 H3 . 1.50(4) yes

loop_
_geom_torsion_atom_site_label_1
_geom_torsion_atom_site_label_2
_geom_torsion_atom_site_label_3
_geom_torsion_atom_site_label_4
_geom_torsion
_geom_torsion_site_symmetry_1
_geom_torsion_site_symmetry_2
_geom_torsion_site_symmetry_3
_geom_torsion_site_symmetry_4
_geom_torsion_publ_flag
C00N C28 C32 C31 -2.0(3) . . . . ?
C00N C28 C32 C35 176.4(2) . . . . ?
C00N C29 C30 C31 -0.6(4) . . . . ?
C00N C29 C30 C34 178.8(3) . . . . ?
N1 C1 N2 Si1 -5.5(5) . . . . ?
N1 C1 N2 C2 176.5(3) . . . . ?
C1 N1 C5 C6 -51.9(3) . . . . ?
C1 N1 C5 C7 74.5(3) . . . . ?
C1 N2 C2 C3 45.1(4) . . . . ?
C1 N2 C2 C4 -82.4(3) . . . . ?
Al1 N1 C1 N2 -15.3(5) . . . . ?
Al1 N1 C5 C6 134.1(2) . . . . ?
Al1 N1 C5 C7 -99.6(2) . . . . ?
Al1 N3 C14 C15 10.5(4) . . . . ?
Al1 N3 C14 C17 -169.5(2) . . . . ?
Al1 N3 C19 C20 -93.7(2) . . . . ?
Al1 N3 C19 C24 89.6(2) . . . . ?
Al1 N4 C16 C15 -15.8(3) . . . . ?
Al1 N4 C16 C18 166.92(19) . . . . ?
Al1 N4 C28 C00N -80.2(2) . . . . ?
Al1 N4 C28 C32 101.7(2) . . . . ?
Si1 N2 C2 C3 -133.2(2) . . . . ?
Si1 N2 C2 C4 99.3(2) . . . . ?
Si1 C8 C9 C10 176.1(2) . . . . ?
Si1 C8 C13 C12 -175.1(2) . . . . ?
Fe1 Si1 N2 C1 16.6(3) . . . . ?
Fe1 Si1 N2 C2 -165.38(18) . . . . ?
N3 C14 C15 C16 15.6(4) . . . . ?
N3 C19 C20 C21 -176.79(18) . . . . ?
N3 C19 C20 C25 1.6(3) . . . . ?
N3 C19 C24 C23 175.3(2) . . . . ?
N3 C19 C24 C27 -5.3(3) . . . . ?
N4 C28 C32 C31 176.22(19) . . . . ?
N4 C28 C32 C35 -5.4(3) . . . . ?
C5 N1 C1 N2 171.0(3) . . . . ?
C8 Si1 N2 C1 -116.0(3) . . . . ?
C8 Si1 N2 C2 62.0(2) . . . . ?
C8 C9 C10 C11 -1.1(4) . . . . ?
C9 C8 C13 C12 -0.3(4) . . . . ?
C9 C10 C11 C12 -0.1(5) . . . . ?
C10 C11 C12 C13 1.1(5) . . . . ?
C11 C12 C13 C8 -0.9(5) . . . . ?
C13 C8 C9 C10 1.3(4) . . . . ?
C14 N3 C19 C20 86.1(3) . . . . ?
C14 N3 C19 C24 -90.7(3) . . . . ?
C14 C15 C16 N4 -12.6(4) . . . . ?
C14 C15 C16 C18 164.8(3) . . . . ?
C16 N4 C28 C00N 103.2(2) . . . . ?
C16 N4 C28 C32 -74.9(2) . . . . ?
C17 C14 C15 C16 -164.4(3) . . . . ?
C19 N3 C14 C15 -169.3(2) . . . . ?
C19 N3 C14 C17 10.7(4) . . . . ?
C19 C20 C21 C22 1.5(3) . . . . ?
C20 C19 C24 C23 -1.4(3) . . . . ?
C20 C19 C24 C27 178.0(2) . . . . ?
C20 C21 C22 C23 -1.4(3) . . . . ?
C20 C21 C22 C26 179.4(2) . . . . ?
C21 C22 C23 C24 -0.1(4) . . . . ?
C22 C23 C24 C19 1.5(4) . . . . ?
C22 C23 C24 C27 -177.9(2) . . . . ?
C24 C19 C20 C21 0.0(3) . . . . ?
C24 C19 C20 C25 178.4(2) . . . . ?
C25 C20 C21 C22 -177.0(2) . . . . ?
C26 C22 C23 C24 179.1(2) . . . . ?
C28 C00N C29 C30 -0.3(4) . . . . ?
C28 N4 C16 C15 160.9(2) . . . . ?
C28 N4 C16 C18 -16.5(3) . . . . ?
C29 C00N C28 N4 -176.6(2) . . . . ?
C29 C00N C28 C32 1.5(3) . . . . ?
C29 C30 C31 C32 0.2(4) . . . . ?
C30 C31 C32 C28 1.1(3) . . . . ?
C30 C31 C32 C35 -177.3(2) . . . . ?
C33 C00N C28 N4 2.3(3) . . . . ?
C33 C00N C28 C32 -179.6(2) . . . . ?
C33 C00N C29 C30 -179.1(2) . . . . ?
C34 C30 C31 C32 -179.3(3) . . . . ?
C42 C43 C44 C45 -179(2) . . . . ?
C43 C44 C45 C46 171(2) . . . . ?

loop_
_exptl_oxdiff_crystal_face_indexfrac_h
_exptl_oxdiff_crystal_face_indexfrac_k
_exptl_oxdiff_crystal_face_indexfrac_l
_exptl_oxdiff_crystal_face_x
_exptl_oxdiff_crystal_face_y
_exptl_oxdiff_crystal_face_z
0.9976 -2.9929 -5.0023 0.1098 0.5916 0.2892
-0.9976 2.9929 5.0023 -0.1098 -0.5916 -0.2892
1.9921 1.9979 -5.0010 0.1212 0.3997 -0.3421
4.9969 1.0022 -0.0082 -0.4538 0.5067 -0.0810
-0.9996 -0.0008 0.0018 0.0950 -0.1136 -0.0094
-3.9923 -4.9934 1.0038 0.2199 -0.2077 0.6240
-4.9979 -1.0021 -0.9916 0.5076 -0.4478 0.0601
-3.9993 -3.9951 -4.9941 0.5636 0.0849 0.3702
1.0056 -0.9974 4.9964 -0.3850 -0.1201 0.2422
-0.0070 1.9963 -4.9975 0.3112 0.1725 -0.3610
6.0035 1.0026 6.9883 -0.9250 0.2076 0.0749
-5.0069 0.9943 -7.9886 0.9263 -0.1573 -0.3427
5.9955 6.9907 4.9924 -0.6898 -0.0411 -0.7358
-4.0033 3.9887 -0.9903 0.5190 -0.6398 -0.5712
-5.9874 -3.9973 6.0066 0.1626 -0.7907 0.5817
6.0025 3.9965 8.9896 -0.9686 -0.0936 -0.2676
-2.9897 -7.9865 1.0002 0.0611 0.0892 1.0178
-1.0126 1.9958 -10.9942 0.7287 0.4127 -0.4960
-1.9851 -3.9942 9.9985 -0.4324 -0.5722 0.7031
2.9887 7.9866 -2.0000 -0.0073 -0.0303 -1.0387
0.0070 2.9935 9.9992 -0.4735 -0.7728 -0.1751
-6.9990 -2.9996 -4.9882 0.8700 -0.3169 0.2138
